data_7025588
loop_
_publ_author_name
'Thomson, Robert K.'
'Graves, Christopher R.'
'Scott, Brian L.'
'Kiplinger, Jaqueline L.'

_publ_section_title
;
 Organometallic uranium(IV) fluoride complexes: preparation using
 protonolysis chemistry and reactivity with trimethylsilyl reagents.
;
_journal_issue 29
_journal_name_full 'Dalton transactions (Cambridge, England : 2003)'
_journal_page_first 6826
_journal_page_last 6831
_journal_paper_doi 10.1039/c001911a
_journal_volume 39
_journal_year 2010
_chemical_formula_sum 'C25 H35 F2 N U'
_chemical_formula_weight 625.57
_chemical_name_systematic
;
?
;
_space_group_IT_number 62
_symmetry_cell_setting orthorhombic
_symmetry_space_group_name_Hall '-P 2ac 2n'
_symmetry_space_group_name_H-M 'P n m a'
_atom_sites_solution_hydrogens geom
_atom_sites_solution_primary direct
_atom_sites_solution_secondary difmap
_audit_creation_method SHELXL-97
_cell_angle_alpha 90.00
_cell_angle_beta 90.00
_cell_angle_gamma 90.00
_cell_formula_units_Z 4
_cell_length_a 18.7527(17)
_cell_length_b 13.4677(13)
_cell_length_c 9.4862(9)
_cell_measurement_temperature 140(1)
_cell_volume 2395.8(4)
_computing_cell_refinement 'SAINT+, v. 7.06 (Bruker AXS, 2001)'
_computing_data_collection 'APEX II, v. 1.08 (Bruker AXS, 2003)'
_computing_data_reduction 'SAINT+, v. 7.06 (Bruker AXS, 2001)'
_computing_molecular_graphics 'SHELXTL, v. 6.10, (Bruker AXS, 2000)'
_computing_publication_material 'SHELXTL, v. 6.10, (Bruker AXS, 2000)'
_computing_structure_refinement 'SHELXL-97 (Sheldrick, 1997)'
_computing_structure_solution 'SHELXS-97 (Sheldrick, 1990)'
_diffrn_ambient_temperature 140(1)
_diffrn_measured_fraction_theta_full 0.994
_diffrn_measured_fraction_theta_max 0.963
_diffrn_measurement_device_type 'Bruker D8 with APEXII CCD'
_diffrn_measurement_method '\w scans'
_diffrn_radiation_monochromator graphite
_diffrn_radiation_source 'fine-focus sealed tube'
_diffrn_radiation_type MoK\a
_diffrn_radiation_wavelength 0.71073
_diffrn_reflns_av_R_equivalents 0.0706
_diffrn_reflns_av_sigmaI/netI 0.0508
_diffrn_reflns_limit_h_max 24
_diffrn_reflns_limit_h_min -24
_diffrn_reflns_limit_k_max 17
_diffrn_reflns_limit_k_min -15
_diffrn_reflns_limit_l_max 12
_diffrn_reflns_limit_l_min -12
_diffrn_reflns_number 21187
_diffrn_reflns_theta_full 25.00
_diffrn_reflns_theta_max 28.09
_diffrn_reflns_theta_min 2.41
_diffrn_standards_decay_% 0
_diffrn_standards_interval_count 0
_diffrn_standards_interval_time 0
_diffrn_standards_number 0
_exptl_absorpt_coefficient_mu 6.801
_exptl_absorpt_correction_T_max 0.7726
_exptl_absorpt_correction_T_min 0.2195
_exptl_absorpt_correction_type multi-scan
_exptl_absorpt_process_details 'SADABS 2.03 (Sheldrick, 2001)'
_exptl_crystal_colour orange
_exptl_crystal_density_diffrn 1.734
_exptl_crystal_density_method 'not measured'
_exptl_crystal_description needle
_exptl_crystal_F_000 1208
_exptl_crystal_size_max 0.32
_exptl_crystal_size_mid 0.06
_exptl_crystal_size_min 0.04
_refine_diff_density_max 2.360
_refine_diff_density_min -4.222
_refine_diff_density_rms 0.224
_refine_ls_extinction_method none
_refine_ls_goodness_of_fit_ref 1.799
_refine_ls_hydrogen_treatment constr
_refine_ls_matrix_type full
_refine_ls_number_parameters 143
_refine_ls_number_reflns 2929
_refine_ls_number_restraints 96
_refine_ls_restrained_S_all 1.894
_refine_ls_R_factor_all 0.0708
_refine_ls_R_factor_gt 0.0537
_refine_ls_shift/su_max 0.000
_refine_ls_shift/su_mean 0.000
_refine_ls_structure_factor_coef Fsqd
_refine_ls_weighting_details 'calc w=1/[\s^2^(Fo^2^)+(0.0254P)^2^+0.0000P] where P=(Fo^2^+2Fc^2^)/3'
_refine_ls_weighting_scheme calc
_refine_ls_wR_factor_gt 0.1052
_refine_ls_wR_factor_ref 0.1076
_reflns_number_gt 2340
_reflns_number_total 2929
_reflns_threshold_expression >2sigma(I)
_cod_data_source_file c001911a.txt
_cod_data_source_block apx745a
_cod_original_sg_symbol_H-M 'P nma'
_cod_database_code 7025588

loop_
_symmetry_equiv_pos_as_xyz
'x, y, z'
'-x+1/2, -y, z+1/2'
'-x, y+1/2, -z'
'x+1/2, -y+1/2, -z+1/2'
'-x, -y, -z'
'x-1/2, y, -z-1/2'
'x, -y-1/2, z'
'-x-1/2, y-1/2, z-1/2'

loop_
_atom_site_label
_atom_site_type_symbol
_atom_site_fract_x
_atom_site_fract_y
_atom_site_fract_z
_atom_site_U_iso_or_equiv
_atom_site_adp_type
_atom_site_occupancy
_atom_site_symmetry_multiplicity
_atom_site_calc_flag
_atom_site_refinement_flags
U1 U 0.911917(18) 0.2500 0.07524(4) 0.02164(14) Uani 1 2 d S
F1 F 0.9383(3) 0.4043(4) 0.0538(5) 0.0410(12) Uani 1 1 d .
N1 N 1.0383(4) 0.2500 -0.0327(9) 0.028(2) Uani 1 2 d S
C1 C 0.7837(5) 0.2023(8) -0.0426(11) 0.059(3) Uani 1 1 d U
C2 C 0.8311(6) 0.1671(9) -0.1373(12) 0.064(3) Uani 1 1 d U
C3 C 0.8656(6) 0.2500 -0.1984(13) 0.066(5) Uani 1 2 d SU
C4 C 0.7302(9) 0.1385(16) 0.0427(16) 0.181(10) Uani 1 1 d U
H4A H 0.7400 0.0694 0.0270 0.272 Uiso 1 1 calc R
H4B H 0.6825 0.1533 0.0127 0.272 Uiso 1 1 calc R
H4C H 0.7351 0.1532 0.1412 0.272 Uiso 1 1 calc R
C5 C 0.8413(11) 0.0569(15) -0.163(2) 0.212(12) Uani 1 1 d U
H5A H 0.8773 0.0472 -0.2335 0.318 Uiso 1 1 calc R
H5B H 0.7972 0.0284 -0.1945 0.318 Uiso 1 1 calc R
H5C H 0.8558 0.0254 -0.0768 0.318 Uiso 1 1 calc R
C6 C 0.9222(10) 0.2500 -0.3059(16) 0.185(14) Uani 1 2 d SU
H6A H 0.9350 0.1828 -0.3283 0.277 Uiso 0.50 1 calc PR
H6B H 0.9633 0.2844 -0.2702 0.277 Uiso 0.50 1 calc PR
H6C H 0.9054 0.2828 -0.3894 0.277 Uiso 0.50 1 calc PR
C7 C 0.8600(7) 0.2500 0.3431(15) 0.068(5) Uani 1 2 d SU
C8 C 0.9048(7) 0.1646(11) 0.3375(11) 0.076(4) Uani 1 1 d U
C9 C 0.9705(6) 0.2038(9) 0.3313(9) 0.060(3) Uani 1 1 d U
C10 C 0.7838(11) 0.2500 0.381(2) 0.229(16) Uani 1 2 d SU
H10A H 0.7651 0.1839 0.3722 0.344 Uiso 0.50 1 calc PR
H10B H 0.7583 0.2936 0.3184 0.344 Uiso 0.50 1 calc PR
H10C H 0.7783 0.2725 0.4761 0.344 Uiso 0.50 1 calc PR
C11 C 0.8888(16) 0.0584(16) 0.3549(17) 0.262(15) Uani 1 1 d U
H11A H 0.8381 0.0491 0.3587 0.393 Uiso 1 1 calc R
H11B H 0.9099 0.0348 0.4408 0.393 Uiso 1 1 calc R
H11C H 0.9080 0.0220 0.2765 0.393 Uiso 1 1 calc R
C12 C 1.0416(11) 0.1447(18) 0.3272(15) 0.222(12) Uani 1 1 d U
H12A H 1.0316 0.0748 0.3280 0.333 Uiso 1 1 calc R
H12B H 1.0699 0.1616 0.4081 0.333 Uiso 1 1 calc R
H12C H 1.0674 0.1613 0.2430 0.333 Uiso 1 1 calc R
C13 C 1.0726(5) 0.1661(9) -0.0638(9) 0.046(3) Uani 1 1 d .
H13 H 1.0518 0.1057 -0.0396 0.056 Uiso 1 1 calc R
C14 C 1.1379(6) 0.1658(13) -0.1308(14) 0.090(6) Uani 1 1 d .
H14 H 1.1592 0.1055 -0.1528 0.108 Uiso 1 1 calc R
C15 C 1.1710(10) 0.2500 -0.165(2) 0.125(12) Uani 1 2 d S
H15 H 1.2150 0.2500 -0.2097 0.150 Uiso 1 2 calc SR

loop_
_atom_site_aniso_label
_atom_site_aniso_U_11
_atom_site_aniso_U_22
_atom_site_aniso_U_33
_atom_site_aniso_U_23
_atom_site_aniso_U_13
_atom_site_aniso_U_12
U1 0.0160(2) 0.0210(3) 0.0279(2) 0.000 0.00414(19) 0.000
F1 0.054(3) 0.030(3) 0.039(3) -0.003(2) -0.006(2) -0.004(2)
N1 0.017(4) 0.041(7) 0.025(5) 0.000 0.000(4) 0.000
C1 0.042(5) 0.067(8) 0.067(7) -0.002(5) -0.014(5) -0.025(5)
C2 0.070(7) 0.070(8) 0.052(6) -0.038(5) -0.039(5) 0.024(6)
C3 0.011(5) 0.163(15) 0.024(7) 0.000 -0.004(5) 0.000
C4 0.129(13) 0.28(2) 0.136(14) 0.035(15) -0.020(11) -0.156(15)
C5 0.27(2) 0.15(2) 0.216(19) -0.119(16) -0.193(18) 0.061(17)
C6 0.079(14) 0.46(4) 0.019(9) 0.000 -0.006(9) 0.000
C7 0.031(7) 0.140(15) 0.033(7) 0.000 0.008(6) 0.000
C8 0.122(9) 0.073(9) 0.033(5) 0.010(5) -0.010(6) -0.055(7)
C9 0.082(7) 0.073(8) 0.026(5) -0.003(4) -0.003(5) 0.037(6)
C10 0.070(14) 0.54(5) 0.075(15) 0.000 0.005(12) 0.000
C11 0.59(4) 0.14(2) 0.056(9) 0.023(11) -0.061(17) -0.21(2)
C12 0.25(2) 0.36(3) 0.062(10) -0.024(13) -0.051(12) 0.23(2)
C13 0.034(5) 0.068(8) 0.037(5) -0.007(5) -0.004(4) 0.013(5)
C14 0.040(7) 0.162(18) 0.068(8) -0.032(10) 0.004(6) 0.043(8)
C15 0.041(12) 0.25(4) 0.084(16) 0.000 0.037(11) 0.000

loop_
_atom_type_symbol
_atom_type_description
_atom_type_scat_dispersion_real
_atom_type_scat_dispersion_imag
_atom_type_scat_source
C C 0.0033 0.0016 'International Tables Vol C Tables 4.2.6.8 and 6.1.1.4'
H H 0.0000 0.0000 'International Tables Vol C Tables 4.2.6.8 and 6.1.1.4'
N N 0.0061 0.0033 'International Tables Vol C Tables 4.2.6.8 and 6.1.1.4'
F F 0.0171 0.0103 'International Tables Vol C Tables 4.2.6.8 and 6.1.1.4'
U U -9.6767 9.6646 'International Tables Vol C Tables 4.2.6.8 and 6.1.1.4'

loop_
_geom_angle_atom_site_label_1
_geom_angle_atom_site_label_2
_geom_angle_atom_site_label_3
_geom_angle
_geom_angle_site_symmetry_1
_geom_angle_site_symmetry_3
F1 U1 F1 151.1(3) 7_565 .
F1 U1 N1 75.58(14) 7_565 .
F1 U1 N1 75.58(14) . .
F1 U1 C7 99.83(14) 7_565 .
F1 U1 C7 99.83(14) . .
N1 U1 C7 134.3(4) . .
F1 U1 C1 113.1(3) 7_565 7_565
F1 U1 C1 86.4(3) . 7_565
N1 U1 C1 130.3(3) . 7_565
C7 U1 C1 93.9(4) . 7_565
F1 U1 C1 86.4(3) 7_565 .
F1 U1 C1 113.1(3) . .
N1 U1 C1 130.3(3) . .
C7 U1 C1 93.9(4) . .
C1 U1 C1 27.2(5) 7_565 .
F1 U1 C9 102.2(3) 7_565 7_565
F1 U1 C9 76.8(3) . 7_565
N1 U1 C9 89.1(3) . 7_565
C7 U1 C9 46.8(4) . 7_565
C1 U1 C9 131.6(3) 7_565 7_565
C1 U1 C9 140.4(3) . 7_565
F1 U1 C9 76.8(3) 7_565 .
F1 U1 C9 102.2(3) . .
N1 U1 C9 89.1(3) . .
C7 U1 C9 46.8(4) . .
C1 U1 C9 140.4(3) 7_565 .
C1 U1 C9 131.6(3) . .
C9 U1 C9 26.3(5) 7_565 .
F1 U1 C3 89.05(14) 7_565 .
F1 U1 C3 89.05(14) . .
N1 U1 C3 85.1(3) . .
C7 U1 C3 140.5(4) . .
C1 U1 C3 48.1(3) 7_565 .
C1 U1 C3 48.1(3) . .
C9 U1 C3 165.7(2) 7_565 .
C9 U1 C3 165.7(2) . .
F1 U1 C8 72.0(3) 7_565 .
F1 U1 C8 120.2(3) . .
N1 U1 C8 113.8(4) . .
C7 U1 C8 30.2(3) . .
C1 U1 C8 115.3(4) 7_565 .
C1 U1 C8 103.3(3) . .
C9 U1 C8 46.4(3) 7_565 .
C9 U1 C8 28.3(3) . .
C3 U1 C8 147.6(3) . .
F1 U1 C8 120.2(3) 7_565 7_565
F1 U1 C8 72.0(3) . 7_565
N1 U1 C8 113.8(4) . 7_565
C7 U1 C8 30.2(3) . 7_565
C1 U1 C8 103.3(3) 7_565 7_565
C1 U1 C8 115.3(4) . 7_565
C9 U1 C8 28.3(3) 7_565 7_565
C9 U1 C8 46.4(3) . 7_565
C3 U1 C8 147.6(3) . 7_565
C8 U1 C8 49.6(6) . 7_565
F1 U1 C2 116.7(3) 7_565 7_565
F1 U1 C2 70.4(3) . 7_565
N1 U1 C2 102.4(3) . 7_565
C7 U1 C2 119.1(4) . 7_565
C1 U1 C2 28.5(3) 7_565 7_565
C1 U1 C2 46.5(3) . 7_565
C9 U1 C2 141.0(4) 7_565 7_565
C9 U1 C2 163.9(4) . 7_565
C3 U1 C2 29.8(3) . 7_565
C8 U1 C2 143.7(4) . 7_565
C8 U1 C2 117.8(4) 7_565 7_565
C13 N1 C13 115.9(11) . 7_565
C13 N1 U1 122.0(5) . .
C13 N1 U1 122.0(5) 7_565 .
C1 C1 C2 110.6(8) 7_565 .
C1 C1 C4 123.7(10) 7_565 .
C2 C1 C4 125.4(14) . .
C1 C1 U1 76.4(2) 7_565 .
C2 C1 U1 77.0(6) . .
C4 C1 U1 119.1(8) . .
C1 C2 C3 107.2(11) . .
C1 C2 C5 122.2(16) . .
C3 C2 C5 130.5(14) . .
C1 C2 U1 74.6(5) . .
C3 C2 U1 74.3(7) . .
C5 C2 U1 116.4(8) . .
C2 C3 C2 104.3(12) 7_565 .
C2 C3 C6 127.8(6) 7_565 .
C2 C3 C6 127.8(6) . .
C2 C3 U1 75.9(6) 7_565 .
C2 C3 U1 75.9(6) . .
C6 C3 U1 115.3(9) . .
C8 C7 C8 107.6(13) . 7_565
C8 C7 C10 125.5(7) . .
C8 C7 C10 125.5(7) 7_565 .
C8 C7 U1 75.8(7) . .
C8 C7 U1 75.8(7) 7_565 .
C10 C7 U1 125.0(12) . .
C9 C8 C7 103.0(12) . .
C9 C8 C11 125.1(18) . .
C7 C8 C11 131.3(16) . .
C9 C8 U1 75.6(6) . .
C7 C8 U1 74.0(8) . .
C11 C8 U1 121.3(9) . .
C9 C9 C8 113.2(8) 7_565 .
C9 C9 C12 120.8(12) 7_565 .
C8 C9 C12 126.0(16) . .
C9 C9 U1 76.9(2) 7_565 .
C8 C9 U1 76.1(6) . .
C12 C9 U1 116.0(7) . .
N1 C13 C14 122.2(11) . .
C15 C14 C13 121.5(15) . .
C14 C15 C14 116.7(18) 7_565 .

loop_
_geom_bond_atom_site_label_1
_geom_bond_atom_site_label_2
_geom_bond_distance
_geom_bond_site_symmetry_2
U1 F1 2.146(5) 7_565
U1 F1 2.146(5) .
U1 N1 2.581(8) .
U1 C7 2.721(14) .
U1 C1 2.729(9) 7_565
U1 C1 2.729(9) .
U1 C9 2.737(9) 7_565
U1 C9 2.737(9) .
U1 C3 2.737(12) .
U1 C8 2.744(11) .
U1 C8 2.744(11) 7_565
U1 C2 2.758(9) 7_565
N1 C13 1.334(11) .
N1 C13 1.334(11) 7_565
C1 C1 1.28(2) 7_565
C1 C2 1.350(14) .
C1 C4 1.549(16) .
C2 C3 1.415(14) .
C2 C5 1.52(2) .
C3 C2 1.414(14) 7_565
C3 C6 1.47(2) .
C7 C8 1.426(16) .
C7 C8 1.426(16) 7_565
C7 C10 1.47(2) .
C8 C9 1.341(15) .
C8 C11 1.47(2) .
C9 C9 1.24(2) 7_565
C9 C12 1.554(17) .
C13 C14 1.380(13) .
C14 C15 1.332(16) .
C15 C14 1.332(16) 7_565
